data_7035059
loop_
_publ_author_name
'Wang, Ge'
'Guino-O, Marites A'
'Glueck, David S.'
'Golen, James A.'
'Daley, Christopher J. A.'
'Rheingold, Arnold L.'

_publ_section_title
;
 Synthesis of a phosphapyracene via metal-mediated cyclization: structural
 and reactivity effects of acenaphthene precursors.
;
_journal_issue 21
_journal_name_full 'Dalton transactions (Cambridge, England : 2003)'
_journal_page_first 9943
_journal_page_last 9954
_journal_paper_doi 10.1039/c5dt00520e
_journal_volume 44
_journal_year 2015
_chemical_absolute_configuration ad
_chemical_formula_sum 'C47 H56 F6 O P4 Pt'
_chemical_formula_weight 1069.88
_chemical_name_common GW
_chemical_name_systematic
; 
 ? 
;
_space_group_crystal_system orthorhombic
_space_group_IT_number 19
_space_group_name_Hall 'P 2ac 2ab'
_space_group_name_H-M_alt 'P 21 21 21'
_symmetry_space_group_name_Hall 'P 2ac 2ab'
_symmetry_space_group_name_H-M 'P 21 21 21'
_atom_sites_solution_hydrogens geom
_audit_creation_method SHELXL-2013
_audit_update_record
;
2015-04-20 deposited with the CCDC.
2015-04-28 downloaded from the CCDC.
;
_cell_angle_alpha 90
_cell_angle_beta 90
_cell_angle_gamma 90
_cell_formula_units_Z 4
_cell_length_a 11.5207(4)
_cell_length_b 17.2787(5)
_cell_length_c 22.7156(7)
_cell_measurement_reflns_used 9885
_cell_measurement_temperature 100(2)
_cell_measurement_theta_max 28.25
_cell_measurement_theta_min 2.52
_cell_volume 4521.8(2)
_computing_cell_refinement 'Bruker SAINT'
_computing_data_collection 'Bruker APEX2'
_computing_data_reduction 'Bruker SAINT'
_computing_molecular_graphics 'Bruker SHELXTL'
_computing_publication_material 'Bruker SHELXTL'
_computing_structure_refinement 'SHELXL-2013 (Sheldrick, 2013)'
_computing_structure_solution 'SHELXS-97 (Sheldrick 2008)'
_diffrn_ambient_temperature 100(2)
_diffrn_measured_fraction_theta_full 0.998
_diffrn_measured_fraction_theta_max 0.994
_diffrn_measurement_device_type 'Bruker APEX-II CCD'
_diffrn_measurement_method '\f and \w scans'
_diffrn_radiation_type MoK\a
_diffrn_radiation_wavelength 0.71073
_diffrn_reflns_av_R_equivalents 0.0493
_diffrn_reflns_av_unetI/netI 0.0636
_diffrn_reflns_laue_measured_fraction_full 0.998
_diffrn_reflns_laue_measured_fraction_max 0.994
_diffrn_reflns_limit_h_max 15
_diffrn_reflns_limit_h_min -13
_diffrn_reflns_limit_k_max 22
_diffrn_reflns_limit_k_min -21
_diffrn_reflns_limit_l_max 30
_diffrn_reflns_limit_l_min -19
_diffrn_reflns_number 43409
_diffrn_reflns_point_group_measured_fraction_full 0.996
_diffrn_reflns_point_group_measured_fraction_max 0.979
_diffrn_reflns_theta_full 25.000
_diffrn_reflns_theta_max 28.319
_diffrn_reflns_theta_min 1.982
_exptl_absorpt_coefficient_mu 3.305
_exptl_absorpt_correction_T_max 0.666
_exptl_absorpt_correction_T_min 0.394
_exptl_absorpt_correction_type multi-scan
_exptl_absorpt_process_details SADABS
_exptl_crystal_colour colourless
_exptl_crystal_density_diffrn 1.572
_exptl_crystal_description plate
_exptl_crystal_F_000 2152
_exptl_crystal_size_max 0.300
_exptl_crystal_size_mid 0.240
_exptl_crystal_size_min 0.090
_refine_diff_density_max 1.412
_refine_diff_density_min -1.456
_refine_diff_density_rms 0.124
_refine_ls_abs_structure_details
; 
 Flack x determined using 3845 quotients [(I+)-(I-)]/[(I+)+(I-)] 
 (Parsons and Flack (2004), Acta Cryst. A60, s61). 
;
_refine_ls_abs_structure_Flack 0.000(4)
_refine_ls_extinction_method none
_refine_ls_goodness_of_fit_ref 1.023
_refine_ls_hydrogen_treatment constr
_refine_ls_matrix_type full
_refine_ls_number_parameters 597
_refine_ls_number_reflns 11027
_refine_ls_number_restraints 195
_refine_ls_restrained_S_all 1.045
_refine_ls_R_factor_all 0.0462
_refine_ls_R_factor_gt 0.0438
_refine_ls_shift/su_max 0.002
_refine_ls_shift/su_mean 0.000
_refine_ls_structure_factor_coef Fsqd
_refine_ls_weighting_details 'w=1/[\s^2^(Fo^2^)+(0.0600P)^2^+7.3000P] where P=(Fo^2^+2Fc^2^)/3'
_refine_ls_weighting_scheme calc
_refine_ls_wR_factor_gt 0.0684
_refine_ls_wR_factor_ref 0.0719
_reflns_Friedel_coverage 0.786
_reflns_friedel_fraction_full 0.993
_reflns_friedel_fraction_max 0.961
_reflns_number_gt 9907
_reflns_number_total 11027
_reflns_threshold_expression 'I > 2\s(I)'
_cod_data_source_file c5dt00520e2.cif
_cod_data_source_block 18a.THF
_cod_depositor_comments 'Adding full bibliography for 7035053--7035062.cif.'
_cod_database_code 7035059
_shelx_space_group_comment
; 
The symmetry employed for this shelxl refinement is uniquely defined 
by the following loop, which should always be used as a source of 
symmetry information in preference to the above space-group names. 
They are only intended as comments. 
;
_shelx_estimated_absorpt_t_min 0.437
_shelx_estimated_absorpt_t_max 0.755

loop_
_space_group_symop_operation_xyz
'x, y, z'
'x+1/2, -y+1/2, -z'
'-x, y+1/2, -z+1/2'
'-x+1/2, -y, z+1/2'

loop_
_atom_site_label
_atom_site_type_symbol
_atom_site_fract_x
_atom_site_fract_y
_atom_site_fract_z
_atom_site_U_iso_or_equiv
_atom_site_adp_type
_atom_site_occupancy
_atom_site_site_symmetry_order
_atom_site_calc_flag
_atom_site_refinement_flags_posn
_atom_site_refinement_flags_adp
_atom_site_refinement_flags_occupancy
_atom_site_disorder_assembly
_atom_site_disorder_group
Pt1 Pt 0.26199(2) 0.36736(2) 0.82432(2) 0.01640(6) Uani 1 1 d D . . . .
P1 P 0.20090(13) 0.24558(10) 0.80269(7) 0.0167(3) Uani 1 1 d . . . . .
P2 P 0.31368(14) 0.31871(10) 0.91451(7) 0.0178(3) Uani 1 1 d . . . . .
P3 P 0.29005(19) 0.49811(12) 0.83857(9) 0.0188(5) Uani 0.819(4) 1 d D . P A .
P3' P 0.3557(9) 0.4915(5) 0.8340(4) 0.0188(5) Uani 0.181(4) 1 d D . P A 2
P4B P 0.7871(5) 0.4378(4) 0.8503(3) 0.0680(18) Uani 0.5 1 d D U P B 2
F1B F 0.7526(13) 0.4997(6) 0.8990(5) 0.111(4) Uani 0.5 1 d D U P B 2
F2B F 0.6590(6) 0.4077(7) 0.8383(5) 0.075(4) Uani 0.5 1 d D U P B 2
F3B F 0.7741(13) 0.4946(7) 0.7957(5) 0.105(4) Uani 0.5 1 d D U P B 2
F4B F 0.9165(6) 0.4668(8) 0.8598(5) 0.136(6) Uani 0.5 1 d D U P B 2
F5B F 0.8024(9) 0.3740(6) 0.9001(4) 0.103(4) Uani 0.5 1 d D U P B 2
F6B F 0.8316(8) 0.3758(6) 0.8038(4) 0.079(3) Uani 0.5 1 d D U P B 2
O1 O 0.2184(6) 0.8652(5) 0.8983(4) 0.088(3) Uani 1 1 d . . . . .
C1 C -0.0363(6) 0.2171(5) 0.8360(4) 0.040(2) Uani 1 1 d . . . . .
H1A H -0.1171 0.2204 0.8228 0.060 Uiso 1 1 calc R U . . .
H1B H -0.0238 0.2534 0.8685 0.060 Uiso 1 1 calc R U . . .
H1C H -0.0197 0.1643 0.8493 0.060 Uiso 1 1 calc R U . . .
C2 C 0.0443(5) 0.2377(5) 0.7851(3) 0.0273(16) Uani 1 1 d . . . . .
H2 H 0.0195 0.2898 0.7708 0.033 Uiso 1 1 calc R U . . .
C3 C 0.0391(7) 0.1838(5) 0.7322(3) 0.039(2) Uani 1 1 d . . . . .
H3A H -0.0319 0.1940 0.7089 0.046 Uiso 1 1 calc R U . . .
H3B H 0.0375 0.1292 0.7453 0.046 Uiso 1 1 calc R U . . .
C4 C 0.1468(7) 0.1988(5) 0.6949(3) 0.041(2) Uani 1 1 d . . . . .
H4A H 0.1432 0.2509 0.6769 0.049 Uiso 1 1 calc R U . . .
H4B H 0.1530 0.1599 0.6630 0.049 Uiso 1 1 calc R U . . .
C5 C 0.2512(7) 0.1928(4) 0.7366(2) 0.0275(15) Uani 1 1 d . . . . .
H5 H 0.2594 0.1371 0.7478 0.033 Uiso 1 1 calc R U . . .
C6 C 0.3673(7) 0.2187(5) 0.7108(4) 0.038(2) Uani 1 1 d . . . . .
H6A H 0.3893 0.1839 0.6786 0.057 Uiso 1 1 calc R U . . .
H6B H 0.4270 0.2173 0.7415 0.057 Uiso 1 1 calc R U . . .
H6C H 0.3600 0.2716 0.6956 0.057 Uiso 1 1 calc R U . . .
C7 C 0.2345(5) 0.1830(3) 0.8646(2) 0.0175(12) Uani 1 1 d . . . . .
C8 C 0.2058(5) 0.1032(4) 0.8635(3) 0.0248(15) Uani 1 1 d . . . . .
H8 H 0.1681 0.0816 0.8302 0.030 Uiso 1 1 calc R U . . .
C9 C 0.2328(7) 0.0568(4) 0.9112(3) 0.0318(16) Uani 1 1 d . . . . .
H9 H 0.2155 0.0031 0.9101 0.038 Uiso 1 1 calc R U . . .
C10 C 0.2844(7) 0.0882(4) 0.9597(3) 0.0323(18) Uani 1 1 d . . . . .
H10 H 0.3028 0.0557 0.9922 0.039 Uiso 1 1 calc R U . . .
C11 C 0.3102(6) 0.1659(4) 0.9626(3) 0.0265(16) Uani 1 1 d . . . . .
H11 H 0.3446 0.1865 0.9972 0.032 Uiso 1 1 calc R U . . .
C12 C 0.2861(5) 0.2153(4) 0.9148(3) 0.0182(14) Uani 1 1 d . . . . .
C13 C 0.1377(8) 0.3994(5) 0.9781(4) 0.056(3) Uani 1 1 d . . . . .
H13A H 0.0977 0.4014 1.0161 0.083 Uiso 1 1 calc R U . . .
H13B H 0.0867 0.3753 0.9488 0.083 Uiso 1 1 calc R U . . .
H13C H 0.1575 0.4520 0.9655 0.083 Uiso 1 1 calc R U . . .
C14 C 0.2486(8) 0.3515(4) 0.9842(3) 0.0383(18) Uani 1 1 d . . . . .
H14 H 0.2267 0.3037 1.0064 0.046 Uiso 1 1 calc R U . . .
C15 C 0.3460(8) 0.3895(6) 1.0188(3) 0.055(3) Uani 1 1 d . . . . .
H15A H 0.3537 0.4445 1.0073 0.065 Uiso 1 1 calc R U . . .
H15B H 0.3291 0.3872 1.0615 0.065 Uiso 1 1 calc R U . . .
C16 C 0.4570(8) 0.3466(6) 1.0055(3) 0.054(3) Uani 1 1 d . . . . .
H16A H 0.4569 0.2957 1.0255 0.064 Uiso 1 1 calc R U . . .
H16B H 0.5246 0.3767 1.0198 0.064 Uiso 1 1 calc R U . . .
C17 C 0.4651(6) 0.3355(5) 0.9391(3) 0.0359(19) Uani 1 1 d . . . . .
H17 H 0.4892 0.3866 0.9223 0.043 Uiso 1 1 calc R U . . .
C18 C 0.5532(6) 0.2760(5) 0.9172(5) 0.052(3) Uani 1 1 d . . . . .
H18A H 0.6317 0.2929 0.9277 0.079 Uiso 1 1 calc R U . . .
H18B H 0.5471 0.2712 0.8743 0.079 Uiso 1 1 calc R U . . .
H18C H 0.5372 0.2258 0.9355 0.079 Uiso 1 1 calc R U . . .
C19 C 0.3642(7) 0.5431(5) 0.7752(4) 0.0348(18) Uani 1 1 d . . . . .
C20 C 0.4727(7) 0.5171(5) 0.7617(4) 0.042(2) Uani 1 1 d . . . C 1
H20 H 0.5098 0.4801 0.7863 0.050 Uiso 1 1 calc R U . C 1
C21 C 0.5286(7) 0.5446(6) 0.7120(5) 0.057(3) Uani 1 1 d . . . . .
H21 H 0.6048 0.5269 0.7033 0.069 Uiso 1 1 calc R U . C 1
C22 C 0.4755(7) 0.5976(5) 0.6745(5) 0.051(2) Uani 1 1 d . . . . .
H22 H 0.5137 0.6149 0.6399 0.061 Uiso 1 1 calc R U . . .
C23 C 0.3664(7) 0.6244(5) 0.6888(4) 0.043(2) Uani 1 1 d . . . . .
H23 H 0.3288 0.6613 0.6643 0.052 Uiso 1 1 calc R U . . .
C24 C 0.3123(7) 0.5970(5) 0.7391(3) 0.0358(18) Uani 1 1 d . . . . .
H24 H 0.2373 0.6158 0.7489 0.043 Uiso 1 1 calc R U . . .
C25 C 0.1468(7) 0.5441(5) 0.8539(4) 0.047(2) Uani 1 1 d . . . . .
H25A H 0.1240 0.5775 0.8204 0.056 Uiso 1 1 calc R U . A .
H25B H 0.0867 0.5037 0.8589 0.056 Uiso 1 1 calc R U . . .
C26 C 0.1562(7) 0.5903(5) 0.9073(4) 0.045(2) Uani 1 1 d . . . . .
C27 C 0.0765(9) 0.6307(6) 0.9366(5) 0.066(3) Uani 1 1 d . . . . .
H27 H -0.0010 0.6320 0.9223 0.079 Uiso 1 1 calc R U . . .
C28 C 0.1063(13) 0.6735(7) 0.9906(6) 0.085(4) Uani 1 1 d . . . . .
H28 H 0.0471 0.7002 1.0115 0.102 Uiso 1 1 calc R U . . .
C29 C 0.2112(13) 0.6752(6) 1.0099(4) 0.069(4) Uani 1 1 d . . . . .
C30 C 0.2708(13) 0.7154(6) 1.0581(4) 0.080(4) Uani 1 1 d . . . . .
H30A H 0.2362 0.7009 1.0965 0.096 Uiso 1 1 calc R U . . .
H30B H 0.2642 0.7722 1.0532 0.096 Uiso 1 1 calc R U . . .
C31 C 0.4020(14) 0.6897(7) 1.0555(5) 0.095(5) Uani 1 1 d . . . . .
H31A H 0.4535 0.7350 1.0501 0.114 Uiso 1 1 calc R U . . .
H31B H 0.4247 0.6622 1.0920 0.114 Uiso 1 1 calc R U . . .
C32 C 0.4085(11) 0.6371(6) 1.0036(4) 0.069(3) Uani 1 1 d . . . . .
C33 C 0.4989(8) 0.5944(6) 0.9745(4) 0.052(3) Uani 1 1 d . . . . .
H33 H 0.5764 0.5955 0.9887 0.062 Uiso 1 1 calc R U . . .
C34 C 0.4688(7) 0.5501(5) 0.9235(4) 0.041(2) Uani 1 1 d . . . . .
H34 H 0.5282 0.5219 0.9039 0.050 Uiso 1 1 calc R U . . .
C35 C 0.3578(7) 0.5466(5) 0.9017(4) 0.041(2) Uani 1 1 d . . . . .
C36 C 0.2966(7) 0.6332(5) 0.9766(3) 0.045(2) Uani 1 1 d . . . . .
C37 C 0.2731(9) 0.5891(5) 0.9288(3) 0.046(2) Uani 1 1 d . . . . .
C38 C 0.0835(6) 0.4293(5) 0.7403(4) 0.0362(19) Uani 1 1 d . . . . .
H38 H 0.0360 0.4225 0.7741 0.043 Uiso 1 1 calc R U . . .
C39 C 0.0347(8) 0.4619(5) 0.6901(4) 0.056(3) Uani 1 1 d . . . . .
H39 H -0.0449 0.4762 0.6894 0.067 Uiso 1 1 calc R U . . .
C40 C 0.1022(10) 0.4729(6) 0.6421(5) 0.061(3) Uani 1 1 d . . . . .
H40 H 0.0695 0.4954 0.6077 0.073 Uiso 1 1 calc R U . . .
C41 C 0.2182(9) 0.4520(5) 0.6421(3) 0.051(3) Uani 1 1 d . . . . .
H41 H 0.2648 0.4601 0.6082 0.061 Uiso 1 1 calc R U . . .
C42 C 0.2665(8) 0.4184(4) 0.6932(3) 0.0365(18) Uani 1 1 d . . . . .
H42 H 0.3461 0.4040 0.6933 0.044 Uiso 1 1 calc R U . . .
C48 C 0.2097(13) 0.8221(10) 0.8460(8) 0.139(7) Uani 1 1 d . . . . .
H48A H 0.1617 0.7756 0.8535 0.166 Uiso 1 1 calc R U . . .
H48B H 0.1694 0.8538 0.8159 0.166 Uiso 1 1 calc R U . . .
C43 C 0.2006(6) 0.4060(4) 0.7430(3) 0.0241(15) Uani 1 1 d . . . . .
C47 C 0.3179(14) 0.7989(10) 0.8237(7) 0.139(7) Uani 1 1 d . . . . .
H47A H 0.3375 0.8276 0.7873 0.167 Uiso 1 1 calc R U . . .
H47B H 0.3189 0.7427 0.8152 0.167 Uiso 1 1 calc R U . . .
C46 C 0.3975(11) 0.8181(11) 0.8712(6) 0.123(6) Uani 1 1 d . . . . .
H46A H 0.4387 0.7711 0.8848 0.148 Uiso 1 1 calc R U . . .
H46B H 0.4559 0.8561 0.8574 0.148 Uiso 1 1 calc R U . . .
C45 C 0.3291(9) 0.8507(7) 0.9187(5) 0.071(3) Uani 1 1 d . . . . .
H45A H 0.3260 0.8140 0.9521 0.085 Uiso 1 1 calc R U . . .
H45B H 0.3650 0.8994 0.9326 0.085 Uiso 1 1 calc R U . . .
P4A P 0.7943(6) 0.4684(5) 0.8525(3) 0.0680(18) Uani 0.5 1 d D U P D 1
F6A F 0.8865(13) 0.4026(9) 0.8608(9) 0.118(5) Uani 0.5 1 d D U P D 1
F4A F 0.8595(14) 0.5167(10) 0.9007(7) 0.113(5) Uani 0.5 1 d D U P D 1
F5A F 0.7160(9) 0.4319(8) 0.9044(5) 0.072(3) Uani 0.5 1 d D U P D 1
F2A F 0.7139(15) 0.4299(11) 0.8059(7) 0.122(5) Uani 0.5 1 d D U P D 1
F3A F 0.8745(10) 0.5101(7) 0.8076(7) 0.086(4) Uani 0.5 1 d D U P D 1
F1 F 0.7017(8) 0.5386(7) 0.8456(6) 0.081(4) Uani 0.5 1 d D U P D 1

loop_
_atom_site_aniso_label
_atom_site_aniso_U_11
_atom_site_aniso_U_22
_atom_site_aniso_U_33
_atom_site_aniso_U_23
_atom_site_aniso_U_13
_atom_site_aniso_U_12
Pt1 0.02108(10) 0.01503(11) 0.01310(9) -0.00014(10) -0.00105(9) 0.00028(9)
P1 0.0195(7) 0.0170(9) 0.0137(7) -0.0013(6) -0.0018(6) -0.0040(6)
P2 0.0236(8) 0.0164(9) 0.0134(7) -0.0012(7) -0.0013(6) -0.0014(7)
P3 0.0193(12) 0.0172(11) 0.0199(9) -0.0019(8) -0.0022(8) -0.0002(8)
P3' 0.0193(12) 0.0172(11) 0.0199(9) -0.0019(8) -0.0022(8) -0.0002(8)
P4B 0.0271(14) 0.119(5) 0.0581(17) 0.027(3) 0.0066(12) -0.011(2)
F1B 0.068(8) 0.182(11) 0.084(8) -0.012(8) 0.006(7) 0.001(8)
F2B 0.036(5) 0.107(9) 0.082(8) 0.031(7) -0.005(5) -0.004(5)
F3B 0.110(10) 0.114(9) 0.091(8) 0.019(7) -0.016(7) -0.049(8)
F4B 0.048(6) 0.238(16) 0.123(12) -0.033(11) 0.012(6) -0.035(8)
F5B 0.080(7) 0.174(11) 0.055(6) 0.030(7) 0.006(5) 0.015(8)
F6B 0.054(6) 0.129(9) 0.054(6) 0.024(6) 0.003(4) 0.001(6)
O1 0.055(4) 0.057(5) 0.152(8) -0.042(5) -0.004(4) 0.009(4)
C1 0.030(4) 0.042(5) 0.048(5) 0.009(4) 0.002(3) -0.011(3)
C2 0.022(3) 0.033(5) 0.027(4) 0.010(3) -0.010(3) -0.008(3)
C3 0.047(5) 0.037(5) 0.032(4) 0.001(4) -0.022(4) -0.017(4)
C4 0.057(5) 0.044(6) 0.023(4) -0.005(4) -0.006(3) -0.015(4)
C5 0.042(4) 0.025(4) 0.016(3) -0.007(2) 0.005(3) -0.007(4)
C6 0.045(4) 0.037(5) 0.032(4) -0.004(4) 0.017(3) 0.002(4)
C7 0.019(3) 0.015(3) 0.018(3) -0.001(2) -0.002(3) 0.000(3)
C8 0.029(4) 0.021(4) 0.025(3) 0.002(3) -0.001(3) -0.001(3)
C9 0.045(4) 0.015(4) 0.036(4) 0.004(3) 0.004(4) 0.001(3)
C10 0.049(5) 0.016(4) 0.032(4) 0.011(3) -0.006(3) -0.001(3)
C11 0.037(4) 0.018(4) 0.025(3) 0.003(3) -0.005(3) 0.001(3)
C12 0.021(3) 0.020(4) 0.014(3) 0.001(2) 0.001(2) 0.002(3)
C13 0.078(6) 0.038(6) 0.051(6) 0.002(5) 0.036(5) -0.001(5)
C14 0.066(5) 0.027(4) 0.022(3) 0.000(3) 0.018(4) -0.008(4)
C15 0.089(7) 0.059(7) 0.015(4) -0.013(4) 0.007(4) -0.022(5)
C16 0.078(6) 0.056(7) 0.027(4) 0.003(4) -0.021(4) -0.023(5)
C17 0.037(4) 0.032(5) 0.038(4) 0.006(4) -0.020(3) -0.013(3)
C18 0.026(4) 0.044(6) 0.087(7) 0.006(5) -0.017(4) 0.000(4)
C19 0.040(4) 0.025(5) 0.039(4) 0.000(4) -0.015(4) -0.010(3)
C20 0.042(5) 0.030(5) 0.054(5) 0.015(4) -0.007(4) -0.014(4)
C21 0.029(4) 0.056(7) 0.087(8) 0.006(6) 0.004(5) -0.009(4)
C22 0.045(4) 0.052(6) 0.055(5) 0.011(5) 0.008(5) -0.022(4)
C23 0.050(4) 0.037(5) 0.043(5) 0.015(4) -0.010(3) -0.011(4)
C24 0.044(4) 0.029(5) 0.034(4) 0.008(4) -0.002(3) -0.004(3)
C25 0.042(5) 0.047(6) 0.051(6) 0.014(5) 0.006(4) 0.009(4)
C26 0.054(5) 0.024(5) 0.057(6) 0.000(4) 0.003(4) 0.005(4)
C27 0.088(7) 0.047(7) 0.062(6) 0.002(6) -0.009(5) 0.028(6)
C28 0.126(11) 0.064(9) 0.064(8) 0.009(7) 0.008(8) 0.039(8)
C29 0.140(11) 0.041(6) 0.027(4) -0.002(4) -0.001(6) 0.017(7)
C30 0.156(13) 0.043(6) 0.041(5) -0.006(4) -0.005(8) -0.013(8)
C31 0.177(15) 0.064(9) 0.045(6) 0.002(6) -0.007(8) -0.061(9)
C32 0.140(10) 0.033(6) 0.032(5) 0.007(5) 0.007(6) -0.047(7)
C33 0.071(6) 0.052(6) 0.033(4) 0.019(5) -0.022(5) -0.038(5)
C34 0.038(4) 0.049(6) 0.037(5) 0.012(4) -0.013(4) -0.027(4)
C35 0.046(5) 0.042(6) 0.035(5) 0.004(4) -0.003(4) -0.014(4)
C36 0.075(5) 0.022(4) 0.039(4) -0.011(4) 0.003(4) -0.013(5)
C37 0.088(7) 0.020(4) 0.029(4) 0.003(3) 0.001(5) 0.000(5)
C38 0.040(4) 0.027(5) 0.042(5) 0.015(4) -0.009(4) -0.003(3)
C39 0.059(6) 0.041(6) 0.067(7) 0.021(5) -0.034(5) -0.005(4)
C40 0.096(8) 0.035(6) 0.053(6) 0.019(5) -0.041(6) -0.012(5)
C41 0.101(8) 0.031(5) 0.020(3) 0.005(3) 0.006(5) -0.024(5)
C42 0.058(5) 0.025(4) 0.026(3) -0.004(3) 0.007(4) -0.015(4)
C48 0.106(11) 0.134(14) 0.176(18) -0.084(13) -0.064(11) 0.034(10)
C43 0.034(4) 0.025(4) 0.014(3) 0.003(3) -0.006(3) -0.006(3)
C47 0.161(14) 0.177(18) 0.078(10) -0.045(12) -0.025(11) 0.085(13)
C46 0.063(8) 0.23(2) 0.077(9) -0.017(11) 0.019(7) 0.030(10)
C45 0.066(7) 0.067(9) 0.080(8) 0.001(7) 0.021(6) 0.015(6)
P4A 0.0271(14) 0.119(5) 0.0581(17) 0.027(3) 0.0066(12) -0.011(2)
F6A 0.100(9) 0.080(8) 0.175(14) 0.076(8) 0.036(8) 0.021(7)
F4A 0.090(9) 0.124(10) 0.126(9) 0.024(7) -0.015(7) -0.033(7)
F5A 0.061(7) 0.089(8) 0.066(6) 0.029(6) 0.008(5) -0.021(6)
F2A 0.125(11) 0.151(11) 0.091(8) 0.027(8) -0.021(8) -0.013(9)
F3A 0.061(6) 0.076(8) 0.121(9) 0.048(7) 0.041(6) 0.036(5)
F1 0.038(5) 0.104(8) 0.100(9) 0.048(6) 0.021(5) 0.005(5)

loop_
_atom_type_symbol
_atom_type_description
_atom_type_scat_dispersion_real
_atom_type_scat_dispersion_imag
_atom_type_scat_source
C C 0.0033 0.0016 'International Tables Vol C Tables 4.2.6.8 and 6.1.1.4'
H H 0.0000 0.0000 'International Tables Vol C Tables 4.2.6.8 and 6.1.1.4'
F F 0.0171 0.0103 'International Tables Vol C Tables 4.2.6.8 and 6.1.1.4'
P P 0.1023 0.0942 'International Tables Vol C Tables 4.2.6.8 and 6.1.1.4'
Pt Pt -1.7033 8.3905 'International Tables Vol C Tables 4.2.6.8 and 6.1.1.4'
O O 0.0106 0.0060 'International Tables Vol C Tables 4.2.6.8 and 6.1.1.4'

loop_
_geom_angle_atom_site_label_1
_geom_angle_atom_site_label_2
_geom_angle_atom_site_label_3
_geom_angle
C43 Pt1 P1 90.0(2)
C43 Pt1 P2 174.72(19)
P1 Pt1 P2 86.23(6)
C43 Pt1 P3 81.8(2)
P1 Pt1 P3 168.91(6)
P2 Pt1 P3 101.38(7)
C43 Pt1 P3' 87.0(3)
P1 Pt1 P3' 169.1(3)
P2 Pt1 P3' 97.4(2)
P3 Pt1 P3' 18.7(2)
C7 P1 C5 105.6(3)
C7 P1 C2 109.3(3)
C5 P1 C2 95.4(3)
C7 P1 Pt1 108.5(2)
C5 P1 Pt1 122.3(2)
C2 P1 Pt1 114.6(3)
C12 P2 C14 103.3(3)
C12 P2 C17 108.6(3)
C14 P2 C17 94.3(4)
C12 P2 Pt1 108.5(2)
C14 P2 Pt1 123.3(3)
C17 P2 Pt1 117.1(3)
P3' P3 C35 75.8(8)
P3' P3 C19 60.3(8)
C35 P3 C19 102.7(4)
P3' P3 C25 162.8(8)
C35 P3 C25 92.1(4)
C19 P3 C25 112.0(4)
P3' P3 Pt1 88.5(7)
C35 P3 Pt1 128.1(3)
C19 P3 Pt1 111.6(3)
C25 P3 Pt1 108.6(3)
P3 P3' C19 95.1(9)
P3 P3' C35 79.7(8)
C19 P3' C35 114.5(6)
P3 P3' Pt1 72.8(7)
C19 P3' Pt1 116.4(5)
C35 P3' Pt1 123.5(6)
F4B P4B F6B 90.01(9)
F4B P4B F2B 177.7(7)
F6B P4B F2B 88.0(7)
F4B P4B F1B 85.9(7)
F6B P4B F1B 175.5(7)
F2B P4B F1B 96.2(8)
F4B P4B F3B 89.97(9)
F6B P4B F3B 85.9(8)
F2B P4B F3B 88.9(7)
F1B P4B F3B 96.0(7)
F4B P4B F5B 91.0(7)
F6B P4B F5B 88.3(6)
F2B P4B F5B 89.92(9)
F1B P4B F5B 89.93(9)
F3B P4B F5B 174.1(7)
C45 O1 C48 104.7(9)
C3 C2 C1 115.6(6)
C3 C2 P1 104.7(5)
C1 C2 P1 116.5(5)
C2 C3 C4 107.6(6)
C3 C4 C5 106.4(6)
C6 C5 C4 115.4(6)
C6 C5 P1 116.2(5)
C4 C5 P1 102.9(5)
C12 C7 C8 120.1(6)
C12 C7 P1 118.8(4)
C8 C7 P1 121.1(4)
C9 C8 C7 119.8(6)
C10 C9 C8 120.1(7)
C9 C10 C11 121.3(7)
C10 C11 C12 120.8(7)
C7 C12 C11 117.9(6)
C7 C12 P2 117.7(4)
C11 C12 P2 124.3(5)
C15 C14 C13 115.6(7)
C15 C14 P2 106.1(5)
C13 C14 P2 115.4(5)
C16 C15 C14 108.1(7)
C15 C16 C17 108.1(7)
C16 C17 C18 116.6(7)
C16 C17 P2 105.1(6)
C18 C17 P2 114.9(5)
C20 C19 C24 119.1(8)
C24 C19 P3' 147.4(8)
C20 C19 P3 117.4(6)
C24 C19 P3 123.2(6)
P3' C19 P3 24.6(4)
C19 C20 C21 119.8(8)
C20 C21 C22 121.4(8)
C23 C22 C21 118.6(9)
C22 C23 C24 119.3(8)
C19 C24 C23 121.8(8)
C26 C25 P3 108.8(6)
C27 C26 C37 119.0(9)
C27 C26 C25 130.7(9)
C37 C26 C25 110.3(7)
C26 C27 C28 121.3(10)
C29 C28 C27 120.9(11)
C28 C29 C36 116.9(10)
C28 C29 C30 134.8(12)
C36 C29 C30 108.1(11)
C29 C30 C31 106.7(10)
C32 C31 C30 104.5(10)
C36 C32 C33 115.5(8)
C36 C32 C31 108.9(11)
C33 C32 C31 135.5(11)
C34 C33 C32 118.2(8)
C35 C34 C33 122.8(9)
C37 C35 C34 118.6(9)
C37 C35 P3' 131.0(8)
C34 C35 P3' 110.0(8)
C37 C35 P3 107.1(6)
C34 C35 P3 134.3(8)
P3' C35 P3 24.5(3)
C37 C36 C32 123.5(9)
C37 C36 C29 124.7(9)
C32 C36 C29 111.5(9)
C36 C37 C35 121.4(9)
C36 C37 C26 117.0(9)
C35 C37 C26 121.6(8)
C39 C38 C43 122.6(8)
C40 C39 C38 119.0(9)
C39 C40 C41 121.2(8)
C40 C41 C42 119.2(8)
C43 C42 C41 121.5(8)
C47 C48 O1 113.1(12)
C42 C43 C38 116.5(7)
C42 C43 Pt1 126.1(6)
C38 C43 Pt1 117.0(5)
C48 C47 C46 103.1(12)
C45 C46 C47 107.3(11)
O1 C45 C46 108.9(11)
F3A P4A F2A 96.1(10)
F3A P4A F6A 90.7(7)
F2A P4A F6A 100.1(12)
F3A P4A F4A 85.8(10)
F2A P4A F4A 171.0(12)
F6A P4A F4A 88.6(11)
F3A P4A F5A 173.7(10)
F2A P4A F5A 89.8(9)
F6A P4A F5A 90.4(9)
F4A P4A F5A 88.1(8)
F3A P4A F1 89.0(7)
F2A P4A F1 82.1(9)
F6A P4A F1 177.7(12)
F4A P4A F1 89.1(9)
F5A P4A F1 89.7(7)

loop_
_geom_bond_atom_site_label_1
_geom_bond_atom_site_label_2
_geom_bond_distance
Pt1 C43 2.087(6)
Pt1 P1 2.2726(17)
Pt1 P2 2.2933(16)
Pt1 P3 2.305(2)
Pt1 P3' 2.412(9)
P1 C7 1.817(6)
P1 C5 1.850(6)
P1 C2 1.853(6)
P2 C12 1.815(7)
P2 C14 1.841(7)
P2 C17 1.854(7)
P3 P3' 0.772(10)
P3 C35 1.835(9)
P3 C19 1.846(8)
P3 C25 1.864(8)
P3' C19 1.609(12)
P3' C35 1.808(13)
P4B F4B 1.5878(12)
P4B F6B 1.5886(12)
P4B F2B 1.5887(12)
P4B F1B 1.5890(12)
P4B F3B 1.5893(12)
P4B F5B 1.5895(12)
O1 C45 1.379(12)
O1 C48 1.405(15)
C1 C2 1.524(10)
C2 C3 1.522(10)
C3 C4 1.525(11)
C4 C5 1.534(10)
C5 C6 1.528(10)
C7 C12 1.400(8)
C7 C8 1.418(9)
C8 C9 1.381(9)
C9 C10 1.364(10)
C10 C11 1.377(10)
C11 C12 1.410(9)
C13 C14 1.528(12)
C14 C15 1.519(11)
C15 C16 1.508(13)
C16 C17 1.524(11)
C17 C18 1.529(12)
C19 C20 1.363(11)
C19 C24 1.377(10)
C20 C21 1.383(12)
C21 C22 1.392(13)
C22 C23 1.378(11)
C23 C24 1.386(10)
C25 C26 1.457(12)
C26 C27 1.331(12)
C26 C37 1.432(13)
C27 C28 1.474(16)
C28 C29 1.286(17)
C29 C36 1.438(14)
C29 C30 1.468(14)
C30 C31 1.577(19)
C31 C32 1.489(15)
C32 C36 1.429(14)
C32 C33 1.438(15)
C33 C34 1.431(12)
C34 C35 1.373(11)
C35 C37 1.369(12)
C36 C37 1.352(11)
C38 C39 1.392(11)
C38 C43 1.410(10)
C39 C40 1.352(14)
C40 C41 1.385(14)
C41 C42 1.411(11)
C42 C43 1.379(9)
C48 C47 1.405(19)
C47 C46 1.454(19)
C46 C45 1.450(15)
P4A F3A 1.554(11)
P4A F2A 1.555(14)
P4A F6A 1.568(13)
P4A F4A 1.568(14)
P4A F5A 1.613(10)
P4A F1 1.622(12)
